data_2213658
loop_
_publ_author_name
'Narayana,  B.'
'Sunil, K.'
'Yathirajan, H.S.'
'Sarojini, B.K.'
'Bolte, Michael'

_publ_section_title
;2-Bromo-<i>N</i>'-[(<i>E</i>)-(4-fluorophenyl)methylene]-5-methoxybenzohydrazide
 monohydrate
;
_journal_coeditor_code AT2297
_journal_issue 6
_journal_name_full 'Acta Crystallographica Section E'
_journal_page_first o2948
_journal_page_last o2948
_journal_paper_doi 10.1107/S1600536807024348
_journal_volume 63
_journal_year 2007
_chemical_formula_iupac 'C15 H12 Br F N2 O2 . H2 O'
_chemical_formula_moiety 'C15 H12 Br F N2 O2, H2 O'
_chemical_formula_sum 'C15 H14 Br F N2 O3'
_chemical_formula_weight 369.19
_chemical_name_systematic
;2-Bromo-N'-[(1E)-(4-fluorophenyl)methylene]-5-methoxybenzohydrazide
 monohydrate
;
_space_group_IT_number 9
_symmetry_cell_setting monoclinic
_symmetry_space_group_name_Hall 'C -2yc'
_symmetry_space_group_name_H-M 'C 1 c 1'
_atom_sites_solution_hydrogens geom
_atom_sites_solution_primary direct
_atom_sites_solution_secondary difmap
_audit_creation_method SHELXL-97
_cell_angle_alpha 90.00
_cell_angle_beta 111.902(4)
_cell_angle_gamma 90.00
_cell_formula_units_Z 8
_cell_length_a 30.1171(18)
_cell_length_b 8.0187(7)
_cell_length_c 13.4661(8)
_cell_measurement_reflns_used 11319
_cell_measurement_temperature 173(2)
_cell_measurement_theta_max 25.1
_cell_measurement_theta_min 3.6
_cell_volume 3017.3(4)
_computing_cell_refinement X-Area
_computing_data_collection 'X-Area (Stoe & Cie, 2001)'
_computing_data_reduction X-Area
_computing_molecular_graphics 'PLATON (Spek, 2003)'
_computing_publication_material SHELXL97
_computing_structure_refinement 'SHELXL97 (Sheldrick, 1997)'
_computing_structure_solution 'SHELXS97 (Sheldrick, 1990)'
_diffrn_ambient_temperature 173(2)
_diffrn_measured_fraction_theta_full 0.997
_diffrn_measured_fraction_theta_max 0.991
_diffrn_measurement_device_type 'STOE IPDS II two-circle-diffractometer'
_diffrn_measurement_method \w
_diffrn_radiation_monochromator graphite
_diffrn_radiation_source 'fine-focus sealed tube'
_diffrn_radiation_type MoK\a
_diffrn_radiation_wavelength 0.71073
_diffrn_reflns_av_R_equivalents 0.0593
_diffrn_reflns_av_sigmaI/netI 0.0467
_diffrn_reflns_limit_h_max 35
_diffrn_reflns_limit_h_min -36
_diffrn_reflns_limit_k_max 9
_diffrn_reflns_limit_k_min -9
_diffrn_reflns_limit_l_max 16
_diffrn_reflns_limit_l_min -16
_diffrn_reflns_number 16531
_diffrn_reflns_theta_full 25.00
_diffrn_reflns_theta_max 25.64
_diffrn_reflns_theta_min 3.47
_diffrn_standards_number 0
_exptl_absorpt_coefficient_mu 2.749
_exptl_absorpt_correction_T_max 0.3940
_exptl_absorpt_correction_T_min 0.3794
_exptl_absorpt_correction_type multi-scan
_exptl_absorpt_process_details '(MULABS; Spek, 2003; Blessing, 1995)'
_exptl_crystal_colour colourless
_exptl_crystal_density_diffrn 1.625
_exptl_crystal_density_method 'not measured'
_exptl_crystal_description block
_exptl_crystal_F_000 1488
_exptl_crystal_size_max 0.37
_exptl_crystal_size_mid 0.35
_exptl_crystal_size_min 0.33
_refine_diff_density_max 0.562
_refine_diff_density_min -0.759
_refine_ls_abs_structure_details 'Flack (1983), 2642 Friedel pairs'
_refine_ls_abs_structure_Flack 0.018(17)
_refine_ls_extinction_coef 0.0062(8)
_refine_ls_extinction_expression Fc^*^=kFc[1+0.001xFc^2^\l^3^/sin(2\q)]^-1/4^
_refine_ls_extinction_method SHELXL
_refine_ls_goodness_of_fit_ref 1.022
_refine_ls_hydrogen_treatment constr
_refine_ls_matrix_type full
_refine_ls_number_parameters 400
_refine_ls_number_reflns 5477
_refine_ls_number_restraints 2
_refine_ls_restrained_S_all 1.021
_refine_ls_R_factor_all 0.0851
_refine_ls_R_factor_gt 0.0801
_refine_ls_shift/su_max 0.000
_refine_ls_shift/su_mean 0.000
_refine_ls_structure_factor_coef Fsqd
_refine_ls_weighting_details 'calc w=1/[\s^2^(Fo^2^)+(0.1630P)^2^] where P=(Fo^2^+2Fc^2^)/3'
_refine_ls_weighting_scheme calc
_refine_ls_wR_factor_gt 0.1956
_refine_ls_wR_factor_ref 0.2016
_reflns_number_gt 4843
_reflns_number_total 5477
_reflns_threshold_expression I>2\s(I)
_cod_data_source_file at2297.cif
_cod_data_source_block I
_cod_original_sg_symbol_H-M 'C c'
_cod_database_code 2213658
_cod_database_fobs_code 2213658

loop_
_symmetry_equiv_pos_as_xyz
'x, y, z'
'x, -y, z+1/2'
'x+1/2, y+1/2, z'
'x+1/2, -y+1/2, z+1/2'

loop_
_atom_site_type_symbol
_atom_site_label
_atom_site_fract_x
_atom_site_fract_y
_atom_site_fract_z
_atom_site_U_iso_or_equiv
_atom_site_adp_type
_atom_site_calc_flag
_atom_site_refinement_flags
_atom_site_occupancy
Br Br1 0.52393(3) 0.24296(11) 0.77882(6) 0.0677(3) Uani d . 1
F F1 0.82483(19) 0.6614(8) 0.6074(5) 0.0838(15) Uani d . 1
O O1 0.5622(2) 0.5636(7) 0.6968(4) 0.0603(12) Uani d . 1
O O2 0.3807(2) 0.4246(8) 0.3428(5) 0.0697(14) Uani d . 1
N N1 0.5647(3) 0.4797(9) 0.5375(5) 0.0578(14) Uani d . 1
H H1 0.5499 0.4312 0.4752 0.069 Uiso calc R 1
N N2 0.6106(2) 0.5460(8) 0.5654(5) 0.0548(13) Uani d . 1
C C1 0.5439(3) 0.4937(9) 0.6110(6) 0.0557(15) Uani d . 1
C C2 0.6317(3) 0.5090(10) 0.5039(7) 0.0594(17) Uani d . 1
H H2 0.6153 0.4475 0.4404 0.071 Uiso calc R 1
C C11 0.4947(3) 0.4167(8) 0.5755(6) 0.0540(15) Uani d . 1
C C12 0.4806(3) 0.3189(9) 0.6429(5) 0.0555(15) Uani d . 1
C C13 0.4333(3) 0.2595(9) 0.6109(7) 0.0584(17) Uani d . 1
H H13 0.4237 0.1914 0.6571 0.070 Uiso calc R 1
C C14 0.4013(3) 0.3030(12) 0.5107(7) 0.0623(19) Uani d . 1
H H14 0.3689 0.2680 0.4893 0.075 Uiso calc R 1
C C15 0.4150(3) 0.3964(10) 0.4402(7) 0.0605(17) Uani d . 1
C C16 0.4613(3) 0.4553(9) 0.4731(6) 0.0568(16) Uani d . 1
H H16 0.4707 0.5222 0.4261 0.068 Uiso calc R 1
C C17 0.3953(3) 0.5087(12) 0.2651(7) 0.070(2) Uani d . 1
H H17A 0.4090 0.6176 0.2933 0.105 Uiso calc R 1
H H17B 0.3674 0.5243 0.1986 0.105 Uiso calc R 1
H H17C 0.4193 0.4412 0.2506 0.105 Uiso calc R 1
C C21 0.6819(3) 0.5605(10) 0.5292(6) 0.0554(15) Uani d . 1
C C22 0.7068(3) 0.4959(10) 0.4660(7) 0.0625(17) Uani d . 1
H H22 0.6901 0.4297 0.4049 0.075 Uiso calc R 1
C C23 0.7554(3) 0.5292(11) 0.4933(7) 0.0629(18) Uani d . 1
H H23 0.7725 0.4847 0.4528 0.076 Uiso calc R 1
C C24 0.7774(3) 0.6282(11) 0.5806(7) 0.0648(19) Uani d . 1
C C25 0.7545(3) 0.6977(11) 0.6432(7) 0.0661(18) Uani d . 1
H H25 0.7712 0.7684 0.7019 0.079 Uiso calc R 1
C C26 0.7071(3) 0.6607(9) 0.6175(6) 0.0583(16) Uani d . 1
H H26 0.6910 0.7039 0.6605 0.070 Uiso calc R 1
Br Br1A 0.15181(3) 0.26881(10) 0.25235(4) 0.0646(3) Uani d . 1
C C1A 0.1256(3) 0.4374(10) 0.0114(6) 0.0569(16) Uani d . 1
F F1A -0.1718(2) 0.6188(9) -0.1250(5) 0.0903(17) Uani d . 1
O O1A 0.1093(2) 0.3990(7) -0.0840(4) 0.0620(12) Uani d . 1
O O2A 0.2918(2) 0.3916(8) 0.0344(5) 0.0682(14) Uani d . 1
N N1A 0.0998(2) 0.5084(9) 0.0612(5) 0.0583(14) Uani d . 1
H H1A 0.1135 0.5470 0.1268 0.070 Uiso calc R 1
N N2A 0.0509(3) 0.5199(8) 0.0075(5) 0.0576(15) Uani d . 1
C C2A 0.0269(3) 0.5737(10) 0.0615(6) 0.0597(16) Uani d . 1
H H2A 0.0430 0.6068 0.1339 0.072 Uiso calc R 1
C C11A 0.1769(3) 0.3985(8) 0.0781(6) 0.0543(15) Uani d . 1
C C12A 0.1936(3) 0.3191(9) 0.1777(6) 0.0551(15) Uani d . 1
C C13A 0.2403(3) 0.2667(10) 0.2268(7) 0.0604(17) Uani d . 1
H H13A 0.2504 0.2118 0.2941 0.072 Uiso calc R 1
C C14A 0.2724(3) 0.2947(10) 0.1770(8) 0.0645(18) Uani d . 1
H H14A 0.3048 0.2601 0.2108 0.077 Uiso calc R 1
C C15A 0.2577(3) 0.3727(10) 0.0784(6) 0.0606(16) Uani d . 1
C C16A 0.2104(3) 0.4230(10) 0.0277(6) 0.0565(16) Uani d . 1
H H16A 0.2004 0.4739 -0.0409 0.068 Uiso calc R 1
C C17A 0.2772(3) 0.4652(12) -0.0697(7) 0.071(2) Uani d . 1
H H17D 0.2507 0.4004 -0.1200 0.107 Uiso calc R 1
H H17E 0.3042 0.4654 -0.0936 0.107 Uiso calc R 1
H H17F 0.2666 0.5800 -0.0667 0.107 Uiso calc R 1
C C21A -0.0256(3) 0.5847(10) 0.0117(7) 0.0625(18) Uani d . 1
C C22A -0.0509(3) 0.6564(10) 0.0689(8) 0.0665(18) Uani d . 1
H H22A -0.0343 0.6958 0.1397 0.080 Uiso calc R 1
C C23A -0.1008(3) 0.6706(12) 0.0220(9) 0.073(2) Uani d . 1
H H23A -0.1185 0.7223 0.0590 0.088 Uiso calc R 1
C C24A -0.1232(3) 0.6070(13) -0.0792(8) 0.077(2) Uani d . 1
C C25A -0.0994(3) 0.5372(13) -0.1390(8) 0.073(2) Uani d . 1
H H25A -0.1163 0.5000 -0.2101 0.088 Uiso calc R 1
C C26A -0.0501(3) 0.5231(9) -0.0922(7) 0.0611(17) Uani d . 1
H H26A -0.0328 0.4717 -0.1302 0.073 Uiso calc R 1
O O1W 0.5235(2) 0.2938(8) 0.3394(5) 0.0634(12) Uani d . 1
H H1W1 0.5349 0.3360 0.2969 0.076 Uiso d R 1
H H1W2 0.5488 0.2372 0.3619 0.076 Uiso d R 1
O O1WA 0.1404(2) 0.7000(7) 0.2531(4) 0.0585(12) Uani d . 1
H H1W3 0.1178 0.7686 0.2367 0.070 Uiso d R 1
H H1W4 0.1311 0.6703 0.3020 0.070 Uiso d R 1

loop_
_atom_site_aniso_label
_atom_site_aniso_U_11
_atom_site_aniso_U_22
_atom_site_aniso_U_33
_atom_site_aniso_U_12
_atom_site_aniso_U_13
_atom_site_aniso_U_23
Br1 0.0677(5) 0.0716(5) 0.0613(5) -0.0041(4) 0.0213(4) 0.0093(3)
F1 0.055(3) 0.098(4) 0.102(4) -0.007(2) 0.033(3) 0.007(3)
O1 0.059(3) 0.067(3) 0.060(3) -0.003(2) 0.027(2) -0.004(2)
O2 0.056(3) 0.081(4) 0.068(3) -0.003(3) 0.019(3) 0.005(3)
N1 0.057(4) 0.059(3) 0.055(3) -0.004(3) 0.018(3) -0.004(3)
N2 0.051(3) 0.057(3) 0.055(3) 0.001(2) 0.019(3) 0.001(2)
C1 0.057(4) 0.053(3) 0.057(4) 0.000(3) 0.020(3) -0.003(3)
C2 0.058(4) 0.055(4) 0.060(4) 0.001(3) 0.017(3) 0.001(3)
C11 0.049(4) 0.048(3) 0.068(4) 0.002(3) 0.025(3) -0.003(3)
C12 0.056(4) 0.060(4) 0.045(3) 0.007(3) 0.013(3) 0.002(3)
C13 0.063(4) 0.055(4) 0.065(4) -0.003(3) 0.032(4) -0.003(3)
C14 0.050(4) 0.066(5) 0.076(5) -0.002(3) 0.029(4) -0.006(3)
C15 0.062(4) 0.054(4) 0.066(4) 0.000(3) 0.025(4) -0.004(3)
C16 0.065(4) 0.051(3) 0.061(4) -0.004(3) 0.032(3) 0.001(3)
C17 0.062(5) 0.079(5) 0.061(4) -0.004(4) 0.015(4) 0.003(4)
C21 0.054(4) 0.057(4) 0.058(4) 0.003(3) 0.024(3) 0.010(3)
C22 0.071(5) 0.055(4) 0.062(4) -0.002(3) 0.025(4) 0.004(3)
C23 0.062(4) 0.067(4) 0.071(4) 0.007(3) 0.038(4) 0.007(3)
C24 0.058(4) 0.070(5) 0.070(4) 0.003(3) 0.029(4) 0.017(4)
C25 0.066(5) 0.064(4) 0.063(4) -0.006(4) 0.018(4) 0.006(3)
C26 0.058(4) 0.056(4) 0.067(4) 0.005(3) 0.030(3) 0.007(3)
Br1A 0.0716(5) 0.0638(4) 0.0619(5) 0.0006(4) 0.0291(4) 0.0058(4)
C1A 0.058(4) 0.052(4) 0.060(4) -0.001(3) 0.021(3) 0.001(3)
F1A 0.059(3) 0.117(5) 0.097(4) 0.014(3) 0.031(3) 0.027(3)
O1A 0.055(3) 0.076(3) 0.053(2) 0.003(2) 0.019(2) -0.004(2)
O2A 0.055(3) 0.073(3) 0.077(4) 0.001(3) 0.026(3) -0.001(3)
N1A 0.055(3) 0.061(3) 0.056(3) 0.001(3) 0.018(3) -0.005(2)
N2A 0.056(4) 0.057(3) 0.058(3) 0.000(3) 0.018(3) -0.001(3)
C2A 0.059(4) 0.053(4) 0.063(4) 0.003(3) 0.018(3) 0.002(3)
C11A 0.054(4) 0.048(3) 0.061(4) -0.001(3) 0.022(3) -0.002(3)
C12A 0.058(4) 0.056(3) 0.058(4) -0.004(3) 0.029(3) 0.000(3)
C13A 0.062(5) 0.060(4) 0.054(4) 0.007(3) 0.017(3) 0.000(3)
C14A 0.059(4) 0.056(4) 0.074(5) 0.004(3) 0.019(4) -0.006(3)
C15A 0.057(4) 0.058(4) 0.068(4) -0.002(3) 0.025(3) -0.010(3)
C16A 0.058(4) 0.054(4) 0.054(3) -0.001(3) 0.017(3) -0.004(3)
C17A 0.069(5) 0.075(5) 0.074(5) 0.000(4) 0.031(4) 0.000(4)
C21A 0.059(4) 0.055(4) 0.074(5) 0.002(3) 0.026(4) 0.003(3)
C22A 0.065(5) 0.061(4) 0.079(5) -0.001(3) 0.033(4) -0.001(3)
C23A 0.071(5) 0.055(4) 0.106(7) 0.007(3) 0.046(5) 0.009(4)
C24A 0.059(5) 0.087(6) 0.085(6) 0.003(4) 0.026(4) 0.021(5)
C25A 0.062(5) 0.087(6) 0.072(5) -0.009(4) 0.027(4) 0.004(4)
C26A 0.061(4) 0.057(4) 0.069(4) 0.005(3) 0.029(4) 0.012(3)
O1W 0.062(3) 0.067(3) 0.062(3) 0.002(2) 0.023(3) -0.003(2)
O1WA 0.060(3) 0.060(3) 0.057(3) 0.006(2) 0.023(2) 0.004(2)

loop_
_atom_type_symbol
_atom_type_description
_atom_type_scat_dispersion_real
_atom_type_scat_dispersion_imag
_atom_type_scat_source
C C 0.0033 0.0016 'International Tables Vol C Tables 4.2.6.8 and 6.1.1.4'
H H 0.0000 0.0000 'International Tables Vol C Tables 4.2.6.8 and 6.1.1.4'
Br Br -0.2901 2.4595 'International Tables Vol C Tables 4.2.6.8 and 6.1.1.4'
F F 0.0171 0.0103 'International Tables Vol C Tables 4.2.6.8 and 6.1.1.4'
N N 0.0061 0.0033 'International Tables Vol C Tables 4.2.6.8 and 6.1.1.4'
O O 0.0106 0.0060 'International Tables Vol C Tables 4.2.6.8 and 6.1.1.4'

loop_
_geom_angle_atom_site_label_1
_geom_angle_atom_site_label_2
_geom_angle_atom_site_label_3
_geom_angle
C15 O2 C17 116.9(6)
C1 N1 N2 116.9(6)
C1 N1 H1 121.6
N2 N1 H1 121.6
C2 N2 N1 115.4(7)
O1 C1 N1 124.3(7)
O1 C1 C11 122.1(7)
N1 C1 C11 113.6(6)
N2 C2 C21 120.6(8)
N2 C2 H2 119.7
C21 C2 H2 119.7
C12 C11 C16 119.2(7)
C12 C11 C1 122.1(7)
C16 C11 C1 118.6(6)
C11 C12 C13 121.0(7)
C11 C12 Br1 122.9(6)
C13 C12 Br1 116.0(6)
C14 C13 C12 118.2(7)
C14 C13 H13 120.9
C12 C13 H13 120.9
C13 C14 C15 121.9(7)
C13 C14 H14 119.0
C15 C14 H14 119.0
O2 C15 C16 124.6(7)
O2 C15 C14 116.2(7)
C16 C15 C14 119.2(7)
C15 C16 C11 120.4(7)
C15 C16 H16 119.8
C11 C16 H16 119.8
O2 C17 H17A 109.5
O2 C17 H17B 109.5
H17A C17 H17B 109.5
O2 C17 H17C 109.5
H17A C17 H17C 109.5
H17B C17 H17C 109.5
C26 C21 C22 118.6(7)
C26 C21 C2 122.6(7)
C22 C21 C2 118.7(8)
C23 C22 C21 120.4(8)
C23 C22 H22 119.8
C21 C22 H22 119.8
C24 C23 C22 117.5(8)
C24 C23 H23 121.3
C22 C23 H23 121.3
F1 C24 C23 117.7(8)
F1 C24 C25 117.9(8)
C23 C24 C25 124.3(8)
C26 C25 C24 117.7(8)
C26 C25 H25 121.1
C24 C25 H25 121.1
C25 C26 C21 121.5(7)
C25 C26 H26 119.3
C21 C26 H26 119.3
O1A C1A N1A 123.6(8)
O1A C1A C11A 119.5(7)
N1A C1A C11A 116.8(7)
C15A O2A C17A 117.5(7)
C1A N1A N2A 118.3(7)
C1A N1A H1A 120.8
N2A N1A H1A 120.8
C2A N2A N1A 116.4(7)
N2A C2A C21A 120.1(7)
N2A C2A H2A 120.0
C21A C2A H2A 120.0
C12A C11A C16A 117.0(7)
C12A C11A C1A 126.2(7)
C16A C11A C1A 116.1(6)
C13A C12A C11A 122.4(7)
C13A C12A Br1A 115.8(6)
C11A C12A Br1A 121.7(6)
C12A C13A C14A 119.4(8)
C12A C13A H13A 120.3
C14A C13A H13A 120.3
C15A C14A C13A 120.4(8)
C15A C14A H14A 119.8
C13A C14A H14A 119.8
O2A C15A C14A 116.1(8)
O2A C15A C16A 123.4(7)
C14A C15A C16A 120.4(8)
C15A C16A C11A 120.3(7)
C15A C16A H16A 119.9
C11A C16A H16A 119.9
O2A C17A H17D 109.5
O2A C17A H17E 109.5
H17D C17A H17E 109.5
O2A C17A H17F 109.5
H17D C17A H17F 109.5
H17E C17A H17F 109.5
C22A C21A C26A 120.3(8)
C22A C21A C2A 119.2(8)
C26A C21A C2A 120.5(7)
C21A C22A C23A 120.0(9)
C21A C22A H22A 120.0
C23A C22A H22A 120.0
C24A C23A C22A 117.8(9)
C24A C23A H23A 121.1
C22A C23A H23A 121.1
F1A C24A C23A 118.1(9)
F1A C24A C25A 117.9(9)
C23A C24A C25A 123.9(9)
C24A C25A C26A 118.1(9)
C24A C25A H25A 121.0
C26A C25A H25A 121.0
C25A C26A C21A 119.9(8)
C25A C26A H26A 120.0
C21A C26A H26A 120.0
H1W1 O1W H1W2 85.1
H1W3 O1WA H1W4 85.2

loop_
_geom_bond_atom_site_label_1
_geom_bond_atom_site_label_2
_geom_bond_distance
Br1 C12 1.908(7)
F1 C24 1.363(10)
O1 C1 1.216(9)
O2 C15 1.352(11)
O2 C17 1.444(11)
N1 C1 1.358(10)
N1 N2 1.396(10)
N1 H1 0.8800
N2 C2 1.254(11)
C1 C11 1.510(10)
C2 C21 1.480(12)
C2 H2 0.9500
C11 C12 1.381(11)
C11 C16 1.405(11)
C12 C13 1.408(12)
C13 C14 1.379(13)
C13 H13 0.9500
C14 C15 1.386(12)
C14 H14 0.9500
C15 C16 1.380(11)
C16 H16 0.9500
C17 H17A 0.9800
C17 H17B 0.9800
C17 H17C 0.9800
C21 C26 1.401(12)
C21 C22 1.423(12)
C22 C23 1.396(13)
C22 H22 0.9500
C23 C24 1.368(13)
C23 H23 0.9500
C24 C25 1.389(13)
C25 C26 1.370(12)
C25 H25 0.9500
C26 H26 0.9500
Br1A C12A 1.923(7)
C1A O1A 1.231(10)
C1A N1A 1.331(11)
C1A C11A 1.501(11)
F1A C24A 1.363(11)
O2A C15A 1.371(10)
O2A C17A 1.431(11)
N1A N2A 1.378(10)
N1A H1A 0.8800
N2A C2A 1.276(11)
C2A C21A 1.474(12)
C2A H2A 0.9500
C11A C12A 1.398(10)
C11A C16A 1.425(11)
C12A C13A 1.380(12)
C13A C14A 1.385(14)
C13A H13A 0.9500
C14A C15A 1.382(13)
C14A H14A 0.9500
C15A C16A 1.390(12)
C16A H16A 0.9500
C17A H17D 0.9800
C17A H17E 0.9800
C17A H17F 0.9800
C21A C22A 1.393(12)
C21A C26A 1.405(12)
C22A C23A 1.400(13)
C22A H22A 0.9500
C23A C24A 1.373(16)
C23A H23A 0.9500
C24A C25A 1.382(15)
C25A C26A 1.384(13)
C25A H25A 0.9500
C26A H26A 0.9500
O1W H1W1 0.8401
O1W H1W2 0.8424
O1WA H1W3 0.8399
O1WA H1W4 0.8400

loop_
_geom_hbond_atom_site_label_D
_geom_hbond_atom_site_label_H
_geom_hbond_atom_site_label_A
_geom_hbond_site_symmetry_A
_geom_hbond_distance_DH
_geom_hbond_distance_HA
_geom_hbond_distance_DA
_geom_hbond_angle_DHA
N1 H1 O1W . 0.88 2.03 2.901(9) 171.6
N1A H1A O1WA . 0.88 2.01 2.860(9) 162.9
O1W H1W1 O1 2_564 0.84 1.99 2.832(8) 179.8
O1W H1W2 O1A 4 0.84 2.01 2.856(8) 179.7
O1WA H1W3 O1 4_464 0.84 2.06 2.897(8) 179.9
O1WA H1W4 O1A 2_565 0.84 1.96 2.802(7) 179.9

loop_
_geom_torsion_atom_site_label_1
_geom_torsion_atom_site_label_2
_geom_torsion_atom_site_label_3
_geom_torsion_atom_site_label_4
_geom_torsion
C1 N1 N2 C2 169.4(7)
N2 N1 C1 O1 2.2(11)
N2 N1 C1 C11 -179.1(6)
N1 N2 C2 C21 -175.2(6)
O1 C1 C11 C12 -45.4(10)
N1 C1 C11 C12 135.9(7)
O1 C1 C11 C16 130.4(8)
N1 C1 C11 C16 -48.4(9)
C16 C11 C12 C13 -0.8(10)
C1 C11 C12 C13 174.9(7)
C16 C11 C12 Br1 174.6(5)
C1 C11 C12 Br1 -9.7(10)
C11 C12 C13 C14 -0.6(11)
Br1 C12 C13 C14 -176.3(6)
C12 C13 C14 C15 2.8(12)
C17 O2 C15 C16 6.1(12)
C17 O2 C15 C14 -174.6(8)
C13 C14 C15 O2 177.2(7)
C13 C14 C15 C16 -3.5(13)
O2 C15 C16 C11 -178.8(7)
C14 C15 C16 C11 1.9(12)
C12 C11 C16 C15 0.2(11)
C1 C11 C16 C15 -175.7(7)
N2 C2 C21 C26 -4.3(12)
N2 C2 C21 C22 171.0(7)
C26 C21 C22 C23 1.4(11)
C2 C21 C22 C23 -174.1(7)
C21 C22 C23 C24 -1.5(12)
C22 C23 C24 F1 -179.8(7)
C22 C23 C24 C25 -0.2(13)
F1 C24 C25 C26 -178.5(7)
C23 C24 C25 C26 1.9(13)
C24 C25 C26 C21 -1.9(12)
C22 C21 C26 C25 0.4(11)
C2 C21 C26 C25 175.7(7)
O1A C1A N1A N2A 8.9(12)
C11A C1A N1A N2A -169.1(6)
C1A N1A N2A C2A 173.4(7)
N1A N2A C2A C21A -177.9(7)
O1A C1A C11A C12A -130.6(8)
N1A C1A C11A C12A 47.4(11)
O1A C1A C11A C16A 39.6(10)
N1A C1A C11A C16A -142.4(7)
C16A C11A C12A C13A 0.3(11)
C1A C11A C12A C13A 170.5(7)
C16A C11A C12A Br1A -177.3(5)
C1A C11A C12A Br1A -7.1(10)
C11A C12A C13A C14A 0.8(12)
Br1A C12A C13A C14A 178.5(6)
C12A C13A C14A C15A -0.8(12)
C17A O2A C15A C14A 177.3(7)
C17A O2A C15A C16A -0.8(11)
C13A C14A C15A O2A -178.6(7)
C13A C14A C15A C16A -0.4(12)
O2A C15A C16A C11A 179.6(7)
C14A C15A C16A C11A 1.6(11)
C12A C11A C16A C15A -1.6(10)
C1A C11A C16A C15A -172.7(7)
N2A C2A C21A C22A -174.8(8)
N2A C2A C21A C26A 5.4(12)
C26A C21A C22A C23A -1.4(12)
C2A C21A C22A C23A 178.8(8)
C21A C22A C23A C24A 2.0(13)
C22A C23A C24A F1A 179.4(8)
C22A C23A C24A C25A -3.1(14)
F1A C24A C25A C26A -179.1(8)
C23A C24A C25A C26A 3.3(15)
C24A C25A C26A C21A -2.4(13)
C22A C21A C26A C25A 1.6(12)
C2A C21A C26A C25A -178.6(8)

loop_
_cod_related_entry_id
_cod_related_entry_database
_cod_related_entry_code
1 ChemSpider 30655239
